data_4082263
loop_
_publ_author_name
'Pandarus, Valerica'
'Zargarian, Davit'

_publ_section_title
;
 New Pincer-Type Diphosphinito (POCOP) Complexes of Nickel
;
_journal_issue 17
_journal_name_full Organometallics
_journal_page_first 4321
_journal_paper_doi 10.1021/om700400x
_journal_volume 26
_journal_year 2007
_chemical_compound_source 'Synthesized by the authors. See text'
_chemical_formula_sum 'C18 H31 Cl Ni O2 P2'
_chemical_formula_weight 435.53
_chemical_name_systematic
; 
 ? 
;
_space_group_IT_number 2
_symmetry_cell_setting triclinic
_symmetry_space_group_name_Hall '-P 1'
_symmetry_space_group_name_H-M 'P -1'
_atom_sites_solution_hydrogens geom
_atom_sites_solution_primary direct
_atom_sites_solution_secondary difmap
_audit_creation_method SHELXL-97
_cell_angle_alpha 78.455(1)
_cell_angle_beta 76.121(1)
_cell_angle_gamma 87.062(1)
_cell_formula_units_Z 4
_cell_length_a 12.9455(2)
_cell_length_b 12.9983(2)
_cell_length_c 13.4011(2)
_cell_measurement_reflns_used 6167
_cell_measurement_temperature 100(2)
_cell_measurement_theta_max 72.57
_cell_measurement_theta_min 3.47
_cell_volume 2144.86(6)
_computing_cell_refinement 'SMART (Bruker, 1999)'
_computing_data_collection 'SMART (Bruker, 1999)'
_computing_data_reduction 'SAINT (Bruker, 1999)'
_computing_molecular_graphics 'SHELXTL (Bruker, 1997)'
_computing_publication_material 'UdMX (local program)'
_computing_structure_refinement 'SHELXL97 (Sheldrick, 1997)'
_computing_structure_solution 'SHELXS97 (Sheldrick, 1997)'
_diffrn_ambient_temperature 100(2)
_diffrn_detector_area_resol_mean 5.5
_diffrn_measured_fraction_theta_full 0.956
_diffrn_measured_fraction_theta_max 0.956
_diffrn_measurement_device_type 'Bruker Smart 2000'
_diffrn_measurement_method \w
_diffrn_radiation_monochromator graphite
_diffrn_radiation_source 'Sealed Tube'
_diffrn_radiation_type CuK\a
_diffrn_radiation_wavelength 1.54178
_diffrn_reflns_av_R_equivalents 0.031
_diffrn_reflns_av_sigmaI/netI 0.0391
_diffrn_reflns_limit_h_max 15
_diffrn_reflns_limit_h_min -15
_diffrn_reflns_limit_k_max 16
_diffrn_reflns_limit_k_min -15
_diffrn_reflns_limit_l_max 16
_diffrn_reflns_limit_l_min -16
_diffrn_reflns_number 26033
_diffrn_reflns_theta_full 72.89
_diffrn_reflns_theta_max 72.89
_diffrn_reflns_theta_min 3.46
_diffrn_standards_decay_% 0.12
_diffrn_standards_number 163
_exptl_absorpt_coefficient_mu 3.918
_exptl_absorpt_correction_T_max 0.8200
_exptl_absorpt_correction_T_min 0.5800
_exptl_absorpt_correction_type multi-scan
_exptl_absorpt_process_details 'Sadabs (Sheldrick,1996)'
_exptl_crystal_colour yellow
_exptl_crystal_density_diffrn 1.349
_exptl_crystal_density_method 'not measured'
_exptl_crystal_description block
_exptl_crystal_F_000 920
_exptl_crystal_size_max 0.25
_exptl_crystal_size_mid 0.14
_exptl_crystal_size_min 0.07
_refine_diff_density_max 0.526
_refine_diff_density_min -0.340
_refine_diff_density_rms 0.076
_refine_ls_extinction_method none
_refine_ls_goodness_of_fit_ref 1.021
_refine_ls_hydrogen_treatment constr
_refine_ls_matrix_type full
_refine_ls_number_parameters 449
_refine_ls_number_reflns 8183
_refine_ls_number_restraints 0
_refine_ls_restrained_S_all 1.021
_refine_ls_R_factor_all 0.0430
_refine_ls_R_factor_gt 0.0352
_refine_ls_shift/su_max 0.003
_refine_ls_shift/su_mean 0.000
_refine_ls_structure_factor_coef Fsqd
_refine_ls_weighting_details 'calc w=1/[\s^2^(Fo^2^)+(0.0545P)^2^] where P=(Fo^2^+2Fc^2^)/3'
_refine_ls_weighting_scheme calc
_refine_ls_wR_factor_gt 0.0906
_refine_ls_wR_factor_ref 0.0935
_reflns_number_gt 6767
_reflns_number_total 8183
_reflns_threshold_expression I>2\s(I)
_cod_data_source_file om700400xsup8.cif
_cod_data_source_block valer6
_cod_depositor_comments
;
The following automatic conversions were performed:

'_symmetry_cell_setting' value 'Triclinic' changed to 'triclinic'
according to /home/saulius/struct/CIF-dictionaries/cif_core.dic
dictionary named 'cif_core.dic' version 2.4.2 from
2011-04-26.

'_geom_bond_publ_flag' value 'Y' changed to 'y'
according to /home/saulius/struct/CIF-dictionaries/cif_core.dic
dictionary named 'cif_core.dic' version 2.4.2 from 2011-04-26 (52
times).

'_geom_angle_publ_flag' value 'Y' changed to 'y' according
to /home/saulius/struct/CIF-dictionaries/cif_core.dic dictionary
named 'cif_core.dic' version 2.4.2 from 2011-04-26 (88
times).

'_geom_torsion_publ_flag' value 'Y' changed to 'y' according
to /home/saulius/struct/CIF-dictionaries/cif_core.dic dictionary
named 'cif_core.dic' version 2.4.2 from 2011-04-26 (140 times).

Automatic conversion script
Id: cif_fix_values 1891 2012-01-12 08:04:46Z andrius 
;
_cod_original_sg_symbol_H-M P-1
_cod_database_code 4082263

loop_
_symmetry_equiv_pos_as_xyz
'x, y, z'
'-x, -y, -z'

loop_
_atom_site_label
_atom_site_type_symbol
_atom_site_fract_x
_atom_site_fract_y
_atom_site_fract_z
_atom_site_U_iso_or_equiv
_atom_site_adp_type
_atom_site_occupancy
_atom_site_symmetry_multiplicity
_atom_site_calc_flag
_atom_site_refinement_flags
Ni11 Ni 0.55382(3) 0.25729(3) 0.20562(3) 0.01437(9) Uani 1 1 d .
Ni21 Ni 0.93805(3) 0.77979(3) 0.28196(3) 0.01535(9) Uani 1 1 d .
Cl11 Cl 0.71702(4) 0.24576(4) 0.22611(4) 0.02478(13) Uani 1 1 d .
Cl21 Cl 0.78413(4) 0.79694(4) 0.23863(5) 0.02681(13) Uani 1 1 d .
P11 P 0.55143(4) 0.11812(4) 0.14198(4) 0.01444(11) Uani 1 1 d .
P12 P 0.51345(4) 0.39813(4) 0.26598(4) 0.01504(11) Uani 1 1 d .
P21 P 0.97357(4) 0.62181(4) 0.25623(4) 0.01623(12) Uani 1 1 d .
P22 P 0.93867(4) 0.92917(4) 0.32920(4) 0.01603(12) Uani 1 1 d .
O11 O 0.43067(11) 0.11302(11) 0.12111(11) 0.0191(3) Uani 1 1 d .
O12 O 0.39311(11) 0.43309(11) 0.25023(12) 0.0205(3) Uani 1 1 d .
O21 O 1.08957(11) 0.59089(11) 0.28591(12) 0.0200(3) Uani 1 1 d .
O22 O 1.05794(11) 0.94003(11) 0.35107(12) 0.0201(3) Uani 1 1 d .
C12 C 0.41462(16) 0.27274(15) 0.18653(15) 0.0154(4) Uani 1 1 d .
C11 C 0.36855(16) 0.19915(16) 0.14680(16) 0.0174(4) Uani 1 1 d .
C16 C 0.26675(17) 0.20915(17) 0.13082(17) 0.0217(5) Uani 1 1 d .
H16 H 0.2387 0.1581 0.1028 0.026 Uiso 1 1 calc R
C15 C 0.20621(17) 0.29565(17) 0.15673(18) 0.0236(5) Uani 1 1 d .
H15 H 0.1358 0.3033 0.1466 0.028 Uiso 1 1 calc R
C14 C 0.24704(17) 0.37149(17) 0.19733(17) 0.0217(5) Uani 1 1 d .
H14 H 0.2054 0.4303 0.2153 0.026 Uiso 1 1 calc R
C13 C 0.34982(17) 0.35815(16) 0.21048(16) 0.0182(4) Uani 1 1 d .
C17 C 0.56406(16) -0.00748(15) 0.22679(16) 0.0173(4) Uani 1 1 d .
H17 H 0.6399 -0.0159 0.2319 0.021 Uiso 1 1 calc R
C18 C 0.63507(18) 0.11288(17) 0.01289(16) 0.0217(5) Uani 1 1 d .
H18 H 0.6059 0.0585 -0.0160 0.026 Uiso 1 1 calc R
C19 C 0.49468(17) 0.39082(17) 0.40693(16) 0.0205(4) Uani 1 1 d .
H19 H 0.4549 0.4550 0.4255 0.025 Uiso 1 1 calc R
C22 C 1.07187(16) 0.76644(16) 0.31490(15) 0.0150(4) Uani 1 1 d .
C21 C 1.13383(17) 0.67552(16) 0.31061(16) 0.0181(4) Uani 1 1 d .
C26 C 1.23542(16) 0.66660(16) 0.32726(16) 0.0185(4) Uani 1 1 d .
H26 H 1.2755 0.6038 0.3219 0.022 Uiso 1 1 calc R
C25 C 1.27751(17) 0.75218(17) 0.35217(16) 0.0213(5) Uani 1 1 d .
H25 H 1.3474 0.7478 0.3635 0.026 Uiso 1 1 calc R
C24 C 1.21880(16) 0.84383(17) 0.36072(16) 0.0201(4) Uani 1 1 d .
H24 H 1.2473 0.9016 0.3788 0.024 Uiso 1 1 calc R
C23 C 1.11798(16) 0.84897(16) 0.34224(16) 0.0175(4) Uani 1 1 d .
C27 C 0.99954(17) 0.58870(17) 0.12613(17) 0.0221(5) Uani 1 1 d .
H27 H 1.0337 0.5177 0.1300 0.027 Uiso 1 1 calc R
C28 C 0.88320(17) 0.52166(17) 0.34445(17) 0.0227(5) Uani 1 1 d .
H28 H 0.8162 0.5270 0.3190 0.027 Uiso 1 1 calc R
C29 C 0.92944(16) 1.04931(16) 0.23443(16) 0.0190(4) Uani 1 1 d .
H29 H 0.8548 1.0557 0.2252 0.023 Uiso 1 1 calc R
C110 C 0.59496(17) 0.51286(16) 0.19907(17) 0.0188(4) Uani 1 1 d .
H110 H 0.6682 0.4973 0.2104 0.023 Uiso 1 1 calc R
C111 C 0.53557(18) -0.10085(17) 0.18499(18) 0.0248(5) Uani 1 1 d .
H11A H 0.5458 -0.1663 0.2326 0.037 Uiso 1 1 calc R
H11B H 0.5816 -0.1011 0.1153 0.037 Uiso 1 1 calc R
H11C H 0.4611 -0.0950 0.1802 0.037 Uiso 1 1 calc R
C112 C 0.49534(18) -0.00550(18) 0.33646(17) 0.0259(5) Uani 1 1 d .
H11D H 0.4208 0.0064 0.3329 0.039 Uiso 1 1 calc R
H11E H 0.5193 0.0512 0.3639 0.039 Uiso 1 1 calc R
H11F H 0.5019 -0.0728 0.3829 0.039 Uiso 1 1 calc R
C113 C 0.75008(18) 0.08328(19) 0.01774(19) 0.0300(5) Uani 1 1 d .
H11G H 0.7944 0.0890 -0.0535 0.045 Uiso 1 1 calc R
H11H H 0.7524 0.0109 0.0561 0.045 Uiso 1 1 calc R
H11I H 0.7770 0.1309 0.0538 0.045 Uiso 1 1 calc R
C114 C 0.6287(2) 0.22005(18) -0.05843(18) 0.0291(5) Uani 1 1 d .
H11J H 0.6594 0.2739 -0.0325 0.044 Uiso 1 1 calc R
H11K H 0.5541 0.2374 -0.0584 0.044 Uiso 1 1 calc R
H11L H 0.6686 0.2173 -0.1299 0.044 Uiso 1 1 calc R
C115 C 0.4264(2) 0.29446(19) 0.46567(19) 0.0335(6) Uani 1 1 d .
H11M H 0.4659 0.2304 0.4522 0.050 Uiso 1 1 calc R
H11N H 0.3605 0.2972 0.4413 0.050 Uiso 1 1 calc R
H11O H 0.4090 0.2942 0.5410 0.050 Uiso 1 1 calc R
C116 C 0.60097(19) 0.38833(19) 0.43783(18) 0.0288(5) Uani 1 1 d .
H11P H 0.5882 0.3812 0.5140 0.043 Uiso 1 1 calc R
H11Q H 0.6396 0.4537 0.4033 0.043 Uiso 1 1 calc R
H11R H 0.6433 0.3286 0.4160 0.043 Uiso 1 1 calc R
C117 C 0.55723(18) 0.61354(17) 0.23960(19) 0.0272(5) Uani 1 1 d .
H11S H 0.6058 0.6711 0.2007 0.041 Uiso 1 1 calc R
H11T H 0.5564 0.6029 0.3143 0.041 Uiso 1 1 calc R
H11U H 0.4854 0.6312 0.2298 0.041 Uiso 1 1 calc R
C118 C 0.6034(2) 0.52816(18) 0.08066(17) 0.0309(6) Uani 1 1 d .
H11V H 0.5326 0.5429 0.0667 0.046 Uiso 1 1 calc R
H11W H 0.6320 0.4641 0.0559 0.046 Uiso 1 1 calc R
H11X H 0.6508 0.5872 0.0439 0.046 Uiso 1 1 calc R
C210 C 0.85115(17) 0.94591(18) 0.45376(17) 0.0233(5) Uani 1 1 d .
H210 H 0.8766 1.0077 0.4752 0.028 Uiso 1 1 calc R
C211 C 1.0788(2) 0.6683(2) 0.04972(19) 0.0376(6) Uani 1 1 d .
H21A H 1.0958 0.6496 -0.0197 0.056 Uiso 1 1 calc R
H21B H 1.1440 0.6674 0.0749 0.056 Uiso 1 1 calc R
H21C H 1.0472 0.7387 0.0452 0.056 Uiso 1 1 calc R
C212 C 0.8969(2) 0.5838(2) 0.0898(2) 0.0353(6) Uani 1 1 d .
H21D H 0.8592 0.6511 0.0905 0.053 Uiso 1 1 calc R
H21E H 0.8515 0.5277 0.1371 0.053 Uiso 1 1 calc R
H21F H 0.9142 0.5696 0.0185 0.053 Uiso 1 1 calc R
C213 C 0.9241(2) 0.40915(18) 0.3454(2) 0.0369(6) Uani 1 1 d .
H21G H 0.9934 0.4024 0.3635 0.055 Uiso 1 1 calc R
H21H H 0.9315 0.3924 0.2759 0.055 Uiso 1 1 calc R
H21I H 0.8735 0.3605 0.3974 0.055 Uiso 1 1 calc R
C214 C 0.8541(2) 0.54800(19) 0.45428(18) 0.0316(6) Uani 1 1 d .
H21J H 0.8019 0.4972 0.5008 0.047 Uiso 1 1 calc R
H21K H 0.8235 0.6188 0.4506 0.047 Uiso 1 1 calc R
H21L H 0.9182 0.5449 0.4816 0.047 Uiso 1 1 calc R
C215 C 1.00327(19) 1.03896(18) 0.12914(17) 0.0285(5) Uani 1 1 d .
H21M H 0.9967 1.1017 0.0766 0.043 Uiso 1 1 calc R
H21N H 0.9835 0.9768 0.1070 0.043 Uiso 1 1 calc R
H21O H 1.0770 1.0318 0.1364 0.043 Uiso 1 1 calc R
C216 C 0.95430(18) 1.14773(17) 0.27014(19) 0.0257(5) Uani 1 1 d .
H21P H 1.0268 1.1428 0.2808 0.039 Uiso 1 1 calc R
H21Q H 0.9037 1.1539 0.3360 0.039 Uiso 1 1 calc R
H21R H 0.9483 1.2097 0.2165 0.039 Uiso 1 1 calc R
C217 C 0.8571(2) 0.8485(2) 0.53806(18) 0.0343(6) Uani 1 1 d .
H21S H 0.8167 0.8611 0.6064 0.051 Uiso 1 1 calc R
H21T H 0.9316 0.8337 0.5404 0.051 Uiso 1 1 calc R
H21U H 0.8268 0.7882 0.5213 0.051 Uiso 1 1 calc R
C218 C 0.73683(17) 0.9686(2) 0.44080(19) 0.0306(6) Uani 1 1 d .
H21V H 0.7144 0.9139 0.4097 0.046 Uiso 1 1 calc R
H21W H 0.7343 1.0371 0.3949 0.046 Uiso 1 1 calc R
H21X H 0.6890 0.9691 0.5095 0.046 Uiso 1 1 calc R

loop_
_atom_site_aniso_label
_atom_site_aniso_U_11
_atom_site_aniso_U_22
_atom_site_aniso_U_33
_atom_site_aniso_U_23
_atom_site_aniso_U_13
_atom_site_aniso_U_12
Ni11 0.01254(18) 0.01333(18) 0.01965(19) -0.00605(13) -0.00648(15) 0.00188(13)
Ni21 0.01395(18) 0.01521(18) 0.01978(19) -0.00598(13) -0.00774(15) 0.00151(14)
Cl11 0.0152(2) 0.0282(3) 0.0375(3) -0.0151(2) -0.0130(2) 0.0062(2)
Cl21 0.0196(3) 0.0272(3) 0.0425(3) -0.0156(2) -0.0185(2) 0.0061(2)
P11 0.0143(2) 0.0133(2) 0.0173(3) -0.00535(19) -0.0049(2) 0.00053(19)
P12 0.0146(2) 0.0130(2) 0.0195(3) -0.00537(19) -0.0062(2) 0.00159(19)
P21 0.0157(3) 0.0147(3) 0.0199(3) -0.00479(19) -0.0063(2) 0.0006(2)
P22 0.0148(3) 0.0166(3) 0.0196(3) -0.0076(2) -0.0067(2) 0.0010(2)
O11 0.0190(7) 0.0161(7) 0.0260(8) -0.0082(6) -0.0094(6) 0.0004(6)
O12 0.0170(7) 0.0162(7) 0.0321(9) -0.0096(6) -0.0102(7) 0.0051(6)
O21 0.0186(7) 0.0143(7) 0.0296(8) -0.0048(6) -0.0102(7) 0.0016(6)
O22 0.0177(7) 0.0171(7) 0.0308(9) -0.0099(6) -0.0116(7) 0.0018(6)
C12 0.0133(10) 0.0149(10) 0.0181(10) -0.0014(8) -0.0051(8) 0.0006(8)
C11 0.0170(10) 0.0146(10) 0.0210(11) -0.0017(8) -0.0069(9) 0.0005(8)
C16 0.0208(11) 0.0201(11) 0.0258(12) -0.0025(8) -0.0094(9) -0.0041(9)
C15 0.0137(10) 0.0254(12) 0.0311(13) 0.0018(9) -0.0100(9) -0.0016(9)
C14 0.0165(10) 0.0207(11) 0.0273(12) -0.0024(9) -0.0068(9) 0.0040(8)
C13 0.0177(10) 0.0163(10) 0.0206(11) -0.0015(8) -0.0058(9) -0.0003(8)
C17 0.0155(10) 0.0150(10) 0.0218(11) -0.0025(8) -0.0061(9) -0.0001(8)
C18 0.0252(11) 0.0235(11) 0.0173(11) -0.0080(8) -0.0030(9) -0.0011(9)
C19 0.0239(11) 0.0188(11) 0.0204(11) -0.0080(8) -0.0056(9) 0.0021(9)
C22 0.0145(10) 0.0173(10) 0.0141(10) -0.0030(7) -0.0051(8) 0.0000(8)
C21 0.0186(10) 0.0196(11) 0.0164(10) -0.0026(8) -0.0054(9) -0.0018(8)
C26 0.0170(10) 0.0191(11) 0.0184(11) 0.0002(8) -0.0061(9) 0.0026(8)
C25 0.0157(10) 0.0285(12) 0.0199(11) -0.0004(9) -0.0081(9) 0.0001(9)
C24 0.0178(10) 0.0238(11) 0.0209(11) -0.0050(8) -0.0076(9) -0.0027(9)
C23 0.0170(10) 0.0202(11) 0.0165(10) -0.0032(8) -0.0066(9) 0.0011(8)
C27 0.0254(12) 0.0226(11) 0.0203(11) -0.0083(8) -0.0062(10) 0.0021(9)
C28 0.0195(11) 0.0199(11) 0.0271(12) -0.0021(9) -0.0040(10) -0.0030(9)
C29 0.0160(10) 0.0177(10) 0.0253(11) -0.0057(8) -0.0082(9) 0.0025(8)
C110 0.0175(10) 0.0154(10) 0.0244(11) -0.0028(8) -0.0072(9) -0.0023(8)
C111 0.0273(12) 0.0166(11) 0.0323(13) -0.0053(9) -0.0098(10) -0.0005(9)
C112 0.0298(12) 0.0264(12) 0.0204(12) -0.0013(9) -0.0059(10) -0.0035(10)
C113 0.0224(12) 0.0345(14) 0.0302(13) -0.0115(10) 0.0037(10) 0.0011(10)
C114 0.0384(14) 0.0279(13) 0.0200(12) -0.0013(9) -0.0063(11) -0.0083(11)
C115 0.0442(15) 0.0287(13) 0.0231(13) -0.0041(10) 0.0013(12) -0.0079(11)
C116 0.0339(13) 0.0340(13) 0.0238(12) -0.0105(10) -0.0141(11) 0.0070(11)
C117 0.0311(13) 0.0163(11) 0.0356(14) -0.0068(9) -0.0083(11) -0.0022(9)
C118 0.0422(15) 0.0254(13) 0.0232(12) -0.0001(9) -0.0068(11) -0.0066(11)
C210 0.0199(11) 0.0330(13) 0.0202(11) -0.0129(9) -0.0044(9) -0.0014(9)
C211 0.0461(16) 0.0372(15) 0.0260(13) -0.0073(11) 0.0006(12) -0.0070(12)
C212 0.0331(14) 0.0501(17) 0.0323(14) -0.0225(12) -0.0164(12) 0.0100(12)
C213 0.0422(15) 0.0170(12) 0.0465(16) -0.0032(10) -0.0021(13) -0.0053(11)
C214 0.0346(14) 0.0305(13) 0.0250(13) 0.0014(10) -0.0032(11) -0.0017(11)
C215 0.0349(13) 0.0243(12) 0.0236(12) -0.0024(9) -0.0043(11) 0.0024(10)
C216 0.0227(11) 0.0193(11) 0.0381(14) -0.0090(9) -0.0102(10) -0.0005(9)
C217 0.0393(15) 0.0436(16) 0.0201(12) -0.0058(10) -0.0061(11) -0.0076(12)
C218 0.0180(11) 0.0458(15) 0.0289(13) -0.0168(11) 0.0002(10) 0.0010(10)

loop_
_atom_type_symbol
_atom_type_description
_atom_type_scat_dispersion_real
_atom_type_scat_dispersion_imag
_atom_type_scat_source
C C 0.0181 0.0091 'International Tables Vol C Tables 4.2.6.8 and 6.1.1.4'
H H 0.0000 0.0000 'International Tables Vol C Tables 4.2.6.8 and 6.1.1.4'
O O 0.0492 0.0322 'International Tables Vol C Tables 4.2.6.8 and 6.1.1.4'
P P 0.2955 0.4335 'International Tables Vol C Tables 4.2.6.8 and 6.1.1.4'
Cl Cl 0.3639 0.7018 'International Tables Vol C Tables 4.2.6.8 and 6.1.1.4'
Ni Ni -3.0029 0.5091 'International Tables Vol C Tables 4.2.6.8 and 6.1.1.4'

loop_
_geom_angle_atom_site_label_1
_geom_angle_atom_site_label_2
_geom_angle_atom_site_label_3
_geom_angle
_geom_angle_publ_flag
C12 NI11 P12 82.12(6) y
C12 NI11 P11 82.80(6) y
P12 NI11 P11 164.88(3) y
C12 NI11 CL11 177.81(6) y
P12 NI11 CL11 96.16(2) y
P11 NI11 CL11 98.94(2) y
C22 NI21 P21 82.20(6) y
C22 NI21 P22 82.33(6) y
P21 NI21 P22 164.01(3) y
C22 NI21 CL21 178.31(6) y
P21 NI21 CL21 97.70(2) y
P22 NI21 CL21 97.88(2) y
O11 P11 C17 103.34(8) y
O11 P11 C18 101.46(9) y
C17 P11 C18 107.46(10) y
O11 P11 NI11 106.02(5) y
C17 P11 NI11 117.25(7) y
C18 P11 NI11 118.91(7) y
O12 P12 C110 104.15(9) y
O12 P12 C19 101.06(9) y
C110 P12 C19 107.55(10) y
O12 P12 NI11 107.10(5) y
C110 P12 NI11 116.60(7) y
C19 P12 NI11 118.29(7) y
O21 P21 C28 103.86(9) y
O21 P21 C27 100.40(9) y
C28 P21 C27 106.59(10) y
O21 P21 NI21 106.19(5) y
C28 P21 NI21 114.76(7) y
C27 P21 NI21 122.51(7) y
O22 P22 C29 102.16(9) y
O22 P22 C210 101.87(9) y
C29 P22 C210 107.0(1) y
O22 P22 NI21 106.09(5) y
C29 P22 NI21 118.83(7) y
C210 P22 NI21 118.23(8) y
C11 O11 P11 111.73(12) y
C13 O12 P12 111.02(12) y
C21 O21 P21 111.80(13) y
C23 O22 P22 111.58(12) y
C13 C12 C11 115.46(18) y
C13 C12 NI11 122.51(15) y
C11 C12 NI11 122.03(15) y
C16 C11 O11 119.34(18) y
C16 C11 C12 123.26(19) y
O11 C11 C12 117.39(18) y
C11 C16 C15 118.5(2) y
C11 C16 H16 120.8 ?
C15 C16 H16 120.8 ?
C16 C15 C14 121.2(2) y
C16 C15 H15 119.4 ?
C14 C15 H15 119.4 ?
C13 C14 C15 117.9(2) y
C13 C14 H14 121.1 ?
C15 C14 H14 121.1 ?
C14 C13 O12 119.20(19) y
C14 C13 C12 123.8(2) y
O12 C13 C12 117.04(18) y
C112 C17 C111 111.10(18) y
C112 C17 P11 108.86(14) y
C111 C17 P11 113.07(14) y
C112 C17 H17 107.9 ?
C111 C17 H17 107.9 ?
P11 C17 H17 107.9 ?
C113 C18 C114 111.56(19) y
C113 C18 P11 111.70(15) y
C114 C18 P11 108.02(15) y
C113 C18 H18 108.5 ?
C114 C18 H18 108.5 ?
P11 C18 H18 108.5 ?
C116 C19 C115 111.92(19) y
C116 C19 P12 111.52(15) y
C115 C19 P12 108.81(15) y
C116 C19 H19 108.2 ?
C115 C19 H19 108.2 ?
P12 C19 H19 108.2 ?
C21 C22 C23 115.34(18) y
C21 C22 NI21 122.64(15) y
C23 C22 NI21 121.99(15) y
C26 C21 O21 119.42(18) y
C26 C21 C22 123.60(19) y
O21 C21 C22 116.96(18) y
C21 C26 C25 118.21(19) y
C21 C26 H26 120.9 ?
C25 C26 H26 120.9 ?
C24 C25 C26 121.0(2) y
C24 C25 H25 119.5 ?
C26 C25 H25 119.5 ?
C23 C24 C25 118.4(2) y
C23 C24 H24 120.8 ?
C25 C24 H24 120.8 ?
C24 C23 O22 119.07(18) y
C24 C23 C22 123.36(19) y
O22 C23 C22 117.56(18) y
C212 C27 C211 112.2(2) y
C212 C27 P21 111.80(15) y
C211 C27 P21 108.63(15) y
C212 C27 H27 108 ?
C211 C27 H27 108 ?
P21 C27 H27 108 ?
C213 C28 C214 112.3(2) y
C213 C28 P21 114.30(16) y
C214 C28 P21 109.13(15) y
C213 C28 H28 106.9 ?
C214 C28 H28 106.9 ?
P21 C28 H28 106.9 ?
C216 C29 C215 111.42(18) y
C216 C29 P22 112.88(15) y
C215 C29 P22 108.56(14) y
C216 C29 H29 107.9 ?
C215 C29 H29 107.9 ?
P22 C29 H29 107.9 ?
C117 C110 C118 111.11(18) y
C117 C110 P12 114.46(15) y
C118 C110 P12 109.18(14) y
C117 C110 H110 107.3 ?
C118 C110 H110 107.3 ?
P12 C110 H110 107.3 ?
C17 C111 H11A 109.5 ?
C17 C111 H11B 109.5 ?
H11A C111 H11B 109.5 ?
C17 C111 H11C 109.5 ?
H11A C111 H11C 109.5 ?
H11B C111 H11C 109.5 ?
C17 C112 H11D 109.5 ?
C17 C112 H11E 109.5 ?
H11D C112 H11E 109.5 ?
C17 C112 H11F 109.5 ?
H11D C112 H11F 109.5 ?
H11E C112 H11F 109.5 ?
C18 C113 H11G 109.5 ?
C18 C113 H11H 109.5 ?
H11G C113 H11H 109.5 ?
C18 C113 H11I 109.5 ?
H11G C113 H11I 109.5 ?
H11H C113 H11I 109.5 ?
C18 C114 H11J 109.5 ?
C18 C114 H11K 109.5 ?
H11J C114 H11K 109.5 ?
C18 C114 H11L 109.5 ?
H11J C114 H11L 109.5 ?
H11K C114 H11L 109.5 ?
C19 C115 H11M 109.5 ?
C19 C115 H11N 109.5 ?
H11M C115 H11N 109.5 ?
C19 C115 H11O 109.5 ?
H11M C115 H11O 109.5 ?
H11N C115 H11O 109.5 ?
C19 C116 H11P 109.5 ?
C19 C116 H11Q 109.5 ?
H11P C116 H11Q 109.5 ?
C19 C116 H11R 109.5 ?
H11P C116 H11R 109.5 ?
H11Q C116 H11R 109.5 ?
C110 C117 H11S 109.5 ?
C110 C117 H11T 109.5 ?
H11S C117 H11T 109.5 ?
C110 C117 H11U 109.5 ?
H11S C117 H11U 109.5 ?
H11T C117 H11U 109.5 ?
C110 C118 H11V 109.5 ?
C110 C118 H11W 109.5 ?
H11V C118 H11W 109.5 ?
C110 C118 H11X 109.5 ?
H11V C118 H11X 109.5 ?
H11W C118 H11X 109.5 ?
C217 C210 C218 111.9(2) y
C217 C210 P22 109.81(16) y
C218 C210 P22 110.06(15) y
C217 C210 H210 108.3 ?
C218 C210 H210 108.3 ?
P22 C210 H210 108.3 ?
C27 C211 H21A 109.5 ?
C27 C211 H21B 109.5 ?
H21A C211 H21B 109.5 ?
C27 C211 H21C 109.5 ?
H21A C211 H21C 109.5 ?
H21B C211 H21C 109.5 ?
C27 C212 H21D 109.5 ?
C27 C212 H21E 109.5 ?
H21D C212 H21E 109.5 ?
C27 C212 H21F 109.5 ?
H21D C212 H21F 109.5 ?
H21E C212 H21F 109.5 ?
C28 C213 H21G 109.5 ?
C28 C213 H21H 109.5 ?
H21G C213 H21H 109.5 ?
C28 C213 H21I 109.5 ?
H21G C213 H21I 109.5 ?
H21H C213 H21I 109.5 ?
C28 C214 H21J 109.5 ?
C28 C214 H21K 109.5 ?
H21J C214 H21K 109.5 ?
C28 C214 H21L 109.5 ?
H21J C214 H21L 109.5 ?
H21K C214 H21L 109.5 ?
C29 C215 H21M 109.5 ?
C29 C215 H21N 109.5 ?
H21M C215 H21N 109.5 ?
C29 C215 H21O 109.5 ?
H21M C215 H21O 109.5 ?
H21N C215 H21O 109.5 ?
C29 C216 H21P 109.5 ?
C29 C216 H21Q 109.5 ?
H21P C216 H21Q 109.5 ?
C29 C216 H21R 109.5 ?
H21P C216 H21R 109.5 ?
H21Q C216 H21R 109.5 ?
C210 C217 H21S 109.5 ?
C210 C217 H21T 109.5 ?
H21S C217 H21T 109.5 ?
C210 C217 H21U 109.5 ?
H21S C217 H21U 109.5 ?
H21T C217 H21U 109.5 ?
C210 C218 H21V 109.5 ?
C210 C218 H21W 109.5 ?
H21V C218 H21W 109.5 ?
C210 C218 H21X 109.5 ?
H21V C218 H21X 109.5 ?
H21W C218 H21X 109.5 ?

loop_
_geom_bond_atom_site_label_1
_geom_bond_atom_site_label_2
_geom_bond_distance
_geom_bond_publ_flag
Ni11 C12 1.875(2) y
Ni11 P12 2.1379(6) y
Ni11 P11 2.1533(6) y
Ni11 Cl11 2.1887(6) y
Ni21 C22 1.879(2) y
Ni21 P21 2.1582(6) y
Ni21 P22 2.1603(6) y
Ni21 Cl21 2.1944(6) y
P11 O11 1.6596(14) y
P11 C17 1.817(2) y
P11 C18 1.820(2) y
P12 O12 1.6506(14) y
P12 C110 1.820(2) y
P12 C19 1.829(2) y
P21 O21 1.6539(15) y
P21 C28 1.827(2) y
P21 C27 1.828(2) y
P22 O22 1.6571(14) y
P22 C29 1.824(2) y
P22 C210 1.825(2) y
O11 C11 1.396(2) y
O12 C13 1.398(2) y
O21 C21 1.396(2) y
O22 C23 1.392(2) y
C12 C13 1.399(3) y
C12 C11 1.403(3) y
C11 C16 1.381(3) y
C16 C15 1.391(3) y
C16 H16 0.95 ?
C15 C14 1.398(3) y
C15 H15 0.95 ?
C14 C13 1.381(3) y
C14 H14 0.95 ?
C17 C112 1.529(3) y
C17 C111 1.530(3) y
C17 H17 1 ?
C18 C113 1.532(3) y
C18 C114 1.534(3) y
C18 H18 1 ?
C19 C116 1.526(3) y
C19 C115 1.535(3) y
C19 H19 1 ?
C22 C21 1.397(3) y
C22 C23 1.403(3) y
C21 C26 1.381(3) y
C26 C25 1.394(3) y
C26 H26 0.95 ?
C25 C24 1.389(3) y
C25 H25 0.95 ?
C24 C23 1.382(3) y
C24 H24 0.95 ?
C27 C212 1.529(3) y
C27 C211 1.534(3) y
C27 H27 1 ?
C28 C213 1.528(3) y
C28 C214 1.532(3) y
C28 H28 1 ?
C29 C216 1.527(3) y
C29 C215 1.529(3) y
C29 H29 1 ?
C110 C117 1.529(3) y
C110 C118 1.537(3) y
C110 H110 1 ?
C111 H11a 0.98 ?
C111 H11b 0.98 ?
C111 H11c 0.98 ?
C112 H11d 0.98 ?
C112 H11e 0.98 ?
C112 H11f 0.98 ?
C113 H11g 0.98 ?
C113 H11h 0.98 ?
C113 H11i 0.98 ?
C114 H11j 0.98 ?
C114 H11k 0.98 ?
C114 H11l 0.98 ?
C115 H11m 0.98 ?
C115 H11n 0.98 ?
C115 H11o 0.98 ?
C116 H11p 0.98 ?
C116 H11q 0.98 ?
C116 H11r 0.98 ?
C117 H11s 0.98 ?
C117 H11t 0.98 ?
C117 H11u 0.98 ?
C118 H11v 0.98 ?
C118 H11w 0.98 ?
C118 H11x 0.98 ?
C210 C217 1.531(3) y
C210 C218 1.538(3) y
C210 H210 1 ?
C211 H21a 0.98 ?
C211 H21b 0.98 ?
C211 H21c 0.98 ?
C212 H21d 0.98 ?
C212 H21e 0.98 ?
C212 H21f 0.98 ?
C213 H21g 0.98 ?
C213 H21h 0.98 ?
C213 H21i 0.98 ?
C214 H21j 0.98 ?
C214 H21k 0.98 ?
C214 H21l 0.98 ?
C215 H21m 0.98 ?
C215 H21n 0.98 ?
C215 H21o 0.98 ?
C216 H21p 0.98 ?
C216 H21q 0.98 ?
C216 H21r 0.98 ?
C217 H21s 0.98 ?
C217 H21t 0.98 ?
C217 H21u 0.98 ?
C218 H21v 0.98 ?
C218 H21w 0.98 ?
C218 H21x 0.98 ?

loop_
_geom_torsion_atom_site_label_1
_geom_torsion_atom_site_label_2
_geom_torsion_atom_site_label_3
_geom_torsion_atom_site_label_4
_geom_torsion
_geom_torsion_publ_flag
C12 NI11 P11 O11 -1.53(8) y
P12 NI11 P11 O11 2.73(13) y
CL11 NI11 P11 O11 179.82(6) y
C12 NI11 P11 C17 -116.23(10) y
P12 NI11 P11 C17 -111.97(12) y
CL11 NI11 P11 C17 65.12(8) y
C12 NI11 P11 C18 111.71(10) y
P12 NI11 P11 C18 115.97(12) y
CL11 NI11 P11 C18 -66.94(9) y
C12 NI11 P12 O12 -3.61(8) y
P11 NI11 P12 O12 -7.87(13) y
CL11 NI11 P12 O12 175.02(6) y
C12 NI11 P12 C110 -119.71(10) y
P11 NI11 P12 C110 -123.98(12) y
CL11 NI11 P12 C110 58.92(8) y
C12 NI11 P12 C19 109.56(10) y
P11 NI11 P12 C19 105.30(12) y
CL11 NI11 P12 C19 -71.80(8) y
C22 NI21 P21 O21 2.17(8) y
P22 NI21 P21 O21 -12.56(12) y
CL21 NI21 P21 O21 -179.53(6) y
C22 NI21 P21 C28 116.29(10) y
P22 NI21 P21 C28 101.56(12) y
CL21 NI21 P21 C28 -65.42(9) y
C22 NI21 P21 C27 -111.9(1) y
P22 NI21 P21 C27 -126.63(12) y
CL21 NI21 P21 C27 66.40(9) y
C22 NI21 P22 O22 5.63(8) y
P21 NI21 P22 O22 20.36(12) y
CL21 NI21 P22 O22 -172.68(6) y
C22 NI21 P22 C29 119.78(10) y
P21 NI21 P22 C29 134.51(12) y
CL21 NI21 P22 C29 -58.53(8) y
C22 NI21 P22 C210 -107.81(10) y
P21 NI21 P22 C210 -93.08(13) y
CL21 NI21 P22 C210 73.88(9) y
C17 P11 O11 C11 125.71(14) y
C18 P11 O11 C11 -123.02(14) y
NI11 P11 O11 C11 1.82(14) y
C110 P12 O12 C13 128.62(14) y
C19 P12 O12 C13 -119.91(14) y
NI11 P12 O12 C13 4.52(14) y
C28 P21 O21 C21 -125.79(14) y
C27 P21 O21 C21 124.07(14) y
NI21 P21 O21 C21 -4.41(14) y
C29 P22 O22 C23 -130.37(14) y
C210 P22 O22 C23 119.08(15) y
NI21 P22 O22 C23 -5.23(14) y
P12 NI11 C12 C13 2.47(16) y
P11 NI11 C12 C13 -178.65(18) y
P12 NI11 C12 C11 -177.72(17) y
P11 NI11 C12 C11 1.16(16) y
P11 O11 C11 C16 177.84(16) y
P11 O11 C11 C12 -1.2(2) y
C13 C12 C11 C16 0.6(3) y
NI11 C12 C11 C16 -179.24(16) y
C13 C12 C11 O11 179.55(17) y
NI11 C12 C11 O11 -0.3(3) y
O11 C11 C16 C15 -179.87(19) y
C12 C11 C16 C15 -0.9(3) y
C11 C16 C15 C14 0.4(3) y
C16 C15 C14 C13 0.3(3) y
C15 C14 C13 O12 179.55(19) y
C15 C14 C13 C12 -0.7(3) y
P12 O12 C13 C14 176.64(16) y
P12 O12 C13 C12 -3.1(2) y
C11 C12 C13 C14 0.3(3) y
NI11 C12 C13 C14 -179.93(16) y
C11 C12 C13 O12 -179.98(17) y
NI11 C12 C13 O12 -0.2(3) y
O11 P11 C17 C112 -73.70(15) y
C18 P11 C17 C112 179.53(14) y
NI11 P11 C17 C112 42.48(16) y
O11 P11 C17 C111 50.29(17) y
C18 P11 C17 C111 -56.48(18) y
NI11 P11 C17 C111 166.47(13) y
O11 P11 C18 C113 -162.78(15) y
C17 P11 C18 C113 -54.69(18) y
NI11 P11 C18 C113 81.53(16) y
O11 P11 C18 C114 74.17(16) y
C17 P11 C18 C114 -177.74(15) y
NI11 P11 C18 C114 -41.52(17) y
O12 P12 C19 C116 -164.75(15) y
C110 P12 C19 C116 -55.91(17) y
NI11 P12 C19 C116 78.80(16) y
O12 P12 C19 C115 71.32(17) y
C110 P12 C19 C115 -179.83(16) y
NI11 P12 C19 C115 -45.13(18) y
P21 NI21 C22 C21 0.33(16) y
P22 NI21 C22 C21 176.28(17) y
P21 NI21 C22 C23 178.16(17) y
P22 NI21 C22 C23 -5.89(16) y
P21 O21 C21 C26 -173.66(15) y
P21 O21 C21 C22 5.1(2) y
C23 C22 C21 C26 -2.7(3) y
NI21 C22 C21 C26 175.26(16) y
C23 C22 C21 O21 178.63(17) y
NI21 C22 C21 O21 -3.4(3) y
O21 C21 C26 C25 -179.78(18) y
C22 C21 C26 C25 1.6(3) y
C21 C26 C25 C24 0.4(3) y
C26 C25 C24 C23 -1.1(3) y
C25 C24 C23 O22 179.65(18) y
C25 C24 C23 C22 -0.2(3) y
P22 O22 C23 C24 -178.39(15) y
P22 O22 C23 C22 1.5(2) y
C21 C22 C23 C24 2.0(3) y
NI21 C22 C23 C24 -175.98(16) y
C21 C22 C23 O22 -177.87(17) y
NI21 C22 C23 O22 4.2(3) y
O21 P21 C27 C212 165.88(16) y
C28 P21 C27 C212 57.89(19) y
NI21 P21 C27 C212 -77.19(18) y
O21 P21 C27 C211 -69.81(17) y
C28 P21 C27 C211 -177.80(16) y
NI21 P21 C27 C211 47.13(19) y
O21 P21 C28 C213 -49.56(19) y
C27 P21 C28 C213 56.0(2) y
NI21 P21 C28 C213 -165.02(15) y
O21 P21 C28 C214 77.12(17) y
C27 P21 C28 C214 -177.36(16) y
NI21 P21 C28 C214 -38.34(18) y
O22 P22 C29 C216 -51.55(16) y
C210 P22 C29 C216 55.06(17) y
NI21 P22 C29 C216 -167.80(12) y
O22 P22 C29 C215 72.50(16) y
C210 P22 C29 C215 179.11(15) y
NI21 P22 C29 C215 -43.76(17) y
O12 P12 C110 C117 57.51(17) y
C19 P12 C110 C117 -49.18(18) y
NI11 P12 C110 C117 175.24(13) y
O12 P12 C110 C118 -67.74(16) y
C19 P12 C110 C118 -174.42(15) y
NI11 P12 C110 C118 50.00(17) y
O22 P22 C210 C217 -71.80(17) y
C29 P22 C210 C217 -178.62(15) y
NI21 P22 C210 C217 43.94(18) y
O22 P22 C210 C218 164.56(15) y
C29 P22 C210 C218 57.74(18) y
NI21 P22 C210 C218 -79.70(17) y
